data_7029677
loop_
_publ_author_name
'Kall\"ane, Sabrina I'
'Braun, Thomas'
'Braun, Beatrice'
'Mebs, Stefan'

_publ_section_title
;
 Versatile reactivity of a rhodium(i) boryl complex towards ketones and
 imines.
;
_journal_issue 18
_journal_name_full 'Dalton transactions (Cambridge, England : 2003)'
_journal_page_first 6786
_journal_page_last 6801
_journal_paper_doi 10.1039/c4dt00080c
_journal_volume 43
_journal_year 2014
_chemical_formula_moiety 'C37 H57 B N O2 P2 Rh'
_chemical_formula_sum 'C37 H57 B N O2 P2 Rh'
_chemical_formula_weight 723.50
_chemical_name_systematic
; 
 ? 
;
_space_group_IT_number 14
_symmetry_cell_setting monoclinic
_symmetry_space_group_name_Hall '-P 2ybc'
_symmetry_space_group_name_H-M 'P 1 21/c 1'
_atom_sites_solution_hydrogens geom
_atom_sites_solution_primary direct
_atom_sites_solution_secondary difmap
_audit_creation_method SHELXL-97
_cell_angle_alpha 90.00
_cell_angle_beta 107.6360(10)
_cell_angle_gamma 90.00
_cell_formula_units_Z 8
_cell_length_a 19.0638(3)
_cell_length_b 20.0967(4)
_cell_length_c 20.5505(4)
_cell_measurement_reflns_used 5248
_cell_measurement_temperature 100(2)
_cell_measurement_theta_max 26.85
_cell_measurement_theta_min 4.63
_cell_volume 7503.3(2)
_computing_cell_refinement 'X-AREA (Stoe & Cie, 2002)'
_computing_data_collection 'X-AREA (Stoe & Cie, 2002)'
_computing_data_reduction 'X-RED (Stoe & Cie, 2002)'
_computing_molecular_graphics 'PLATON, 1990'
_computing_publication_material 'PLATON, 1990'
_computing_structure_refinement 'SHELXL97 (Sheldrick, 1997)'
_computing_structure_solution 'SHELXS97 (Sheldrick, 1997)'
_diffrn_ambient_temperature 100(2)
_diffrn_measured_fraction_theta_full .980
_diffrn_measured_fraction_theta_max .980
_diffrn_measurement_device_type 'STOE IPDS2THETA'
_diffrn_measurement_method 'rotation method'
_diffrn_radiation_monochromator graphite
_diffrn_radiation_source 'fine-focus sealed tube'
_diffrn_radiation_type MoK\a
_diffrn_radiation_wavelength 0.71073
_diffrn_reflns_av_R_equivalents 0.0527
_diffrn_reflns_av_sigmaI/netI 0.0345
_diffrn_reflns_limit_h_max 24
_diffrn_reflns_limit_h_min -24
_diffrn_reflns_limit_k_max 25
_diffrn_reflns_limit_k_min -25
_diffrn_reflns_limit_l_max 25
_diffrn_reflns_limit_l_min -25
_diffrn_reflns_number 91569
_diffrn_reflns_theta_full 26.85
_diffrn_reflns_theta_max 26.85
_diffrn_reflns_theta_min 4.63
_diffrn_standards_decay_% 'no decay'
_exptl_absorpt_coefficient_mu 0.572
_exptl_absorpt_correction_T_max 0.9831
_exptl_absorpt_correction_T_min 0.8206
_exptl_absorpt_correction_type multi-scan
_exptl_absorpt_process_details 'PLATON, 1990'
_exptl_crystal_colour 'dark red'
_exptl_crystal_density_diffrn 1.281
_exptl_crystal_density_method 'not measured'
_exptl_crystal_description rod
_exptl_crystal_F_000 3056
_exptl_crystal_size_max 0.36
_exptl_crystal_size_mid 0.12
_exptl_crystal_size_min 0.03
_refine_diff_density_max .798
_refine_diff_density_min -1.178
_refine_diff_density_rms .064
_refine_ls_extinction_method none
_refine_ls_goodness_of_fit_ref 1.039
_refine_ls_hydrogen_treatment constr
_refine_ls_matrix_type full
_refine_ls_number_parameters 813
_refine_ls_number_reflns 15810
_refine_ls_number_restraints 0
_refine_ls_restrained_S_all 1.039
_refine_ls_R_factor_all 0.0501
_refine_ls_R_factor_gt 0.0352
_refine_ls_shift/su_max 0.003
_refine_ls_shift/su_mean 0.000
_refine_ls_structure_factor_coef Fsqd
_refine_ls_weighting_details 'calc w=1/[\s^2^(Fo^2^)+(0.0493P)^2^+0.6792P] where P=(Fo^2^+2Fc^2^)/3'
_refine_ls_weighting_scheme calc
_refine_ls_wR_factor_gt 0.0808
_refine_ls_wR_factor_ref 0.0850
_reflns_number_gt 12772
_reflns_number_total 15810
_reflns_threshold_expression >2sigma(I)
_cod_data_source_file c4dt00080c1.cif
_cod_data_source_block complex7_sk286_2
_cod_depositor_comments
;
The following automatic conversions were performed:

'_symmetry_cell_setting' value 'Monoclinic' changed to 'monoclinic'
according to
/usr/data/users/saulius/crontab/automatic-downloads/rss-feeds/RSC/lib/dictionaries/cif_core.dic
dictionary named 'cif_core.dic' version 2.4.2 from 2011-04-26.

Automatic conversion script
Id: cif_fix_values 2281 2013-09-26 08:29:07Z andrius 
;
_cod_original_sg_symbol_H-M P21/c
_cod_database_code 7029677

loop_
_symmetry_equiv_pos_as_xyz
'x, y, z'
'-x, y+1/2, -z+1/2'
'-x, -y, -z'
'x, -y-1/2, z-1/2'

loop_
_atom_site_label
_atom_site_type_symbol
_atom_site_fract_x
_atom_site_fract_y
_atom_site_fract_z
_atom_site_U_iso_or_equiv
_atom_site_adp_type
_atom_site_occupancy
_atom_site_symmetry_multiplicity
_atom_site_calc_flag
_atom_site_refinement_flags
Rh1 Rh 0.587590(9) 0.411986(9) 0.379876(8) 0.01702(5) Uani 1 1 d .
P1 P 0.47322(3) 0.36980(3) 0.34154(3) 0.01858(12) Uani 1 1 d .
P2 P 0.57787(4) 0.49057(3) 0.30103(3) 0.02499(14) Uani 1 1 d .
O1 O 0.49411(8) 0.18552(8) 0.57079(8) 0.0190(3) Uani 1 1 d .
O2 O 0.48019(8) 0.19427(8) 0.45579(8) 0.0198(3) Uani 1 1 d .
N1 N 0.59670(10) 0.23272(9) 0.53336(9) 0.0159(4) Uani 1 1 d .
C1 C 0.42862(13) 0.35890(13) 0.40813(12) 0.0234(5) Uani 1 1 d .
H1A H 0.3794 0.3390 0.3873 0.028 Uiso 1 1 calc R
H1B H 0.4579 0.3270 0.4424 0.028 Uiso 1 1 calc R
C2 C 0.41948(15) 0.42295(14) 0.44466(14) 0.0310(6) Uani 1 1 d .
H2A H 0.4676 0.4443 0.4637 0.046 Uiso 1 1 calc R
H2B H 0.3987 0.4125 0.4816 0.046 Uiso 1 1 calc R
H2C H 0.3863 0.4532 0.4121 0.046 Uiso 1 1 calc R
C3 C 0.47146(13) 0.28316(12) 0.31239(12) 0.0214(5) Uani 1 1 d .
H3A H 0.5031 0.2559 0.3500 0.026 Uiso 1 1 calc R
H3B H 0.4206 0.2659 0.3018 0.026 Uiso 1 1 calc R
C4 C 0.49733(14) 0.27488(13) 0.24982(13) 0.0267(5) Uani 1 1 d .
H4A H 0.4632 0.2979 0.2109 0.040 Uiso 1 1 calc R
H4B H 0.4988 0.2275 0.2392 0.040 Uiso 1 1 calc R
H4C H 0.5467 0.2940 0.2590 0.040 Uiso 1 1 calc R
C5 C 0.39992(13) 0.40895(13) 0.27214(12) 0.0249(5) Uani 1 1 d .
H5A H 0.3862 0.4513 0.2896 0.030 Uiso 1 1 calc R
H5B H 0.4208 0.4203 0.2349 0.030 Uiso 1 1 calc R
C6 C 0.32968(13) 0.36897(14) 0.24136(13) 0.0293(6) Uani 1 1 d .
H6A H 0.3411 0.3290 0.2192 0.044 Uiso 1 1 calc R
H6B H 0.2940 0.3962 0.2075 0.044 Uiso 1 1 calc R
H6C H 0.3088 0.3560 0.2776 0.044 Uiso 1 1 calc R
C7 C 0.56810(16) 0.46299(15) 0.21281(13) 0.0333(6) Uani 1 1 d .
H7A H 0.5228 0.4359 0.1962 0.040 Uiso 1 1 calc R
H7B H 0.5620 0.5027 0.1831 0.040 Uiso 1 1 calc R
C8 C 0.63279(18) 0.42258(18) 0.20611(16) 0.0449(8) Uani 1 1 d .
H8A H 0.6767 0.4509 0.2165 0.067 Uiso 1 1 calc R
H8B H 0.6216 0.4056 0.1594 0.067 Uiso 1 1 calc R
H8C H 0.6419 0.3851 0.2381 0.067 Uiso 1 1 calc R
C9 C 0.65880(16) 0.54578(15) 0.31696(14) 0.0340(6) Uani 1 1 d .
H9A H 0.7038 0.5181 0.3278 0.041 Uiso 1 1 calc R
H9B H 0.6555 0.5709 0.2747 0.041 Uiso 1 1 calc R
C10 C 0.66590(17) 0.59517(15) 0.37540(15) 0.0385(7) Uani 1 1 d .
H10A H 0.6277 0.6294 0.3608 0.058 Uiso 1 1 calc R
H10B H 0.7145 0.6162 0.3877 0.058 Uiso 1 1 calc R
H10C H 0.6600 0.5715 0.4151 0.058 Uiso 1 1 calc R
C11 C 0.50274(16) 0.55184(15) 0.28371(15) 0.0363(6) Uani 1 1 d .
H11A H 0.5181 0.5918 0.2633 0.044 Uiso 1 1 calc R
H11B H 0.4594 0.5328 0.2491 0.044 Uiso 1 1 calc R
C12 C 0.47903(18) 0.57393(16) 0.34449(18) 0.0448(7) Uani 1 1 d .
H12A H 0.4700 0.5347 0.3692 0.067 Uiso 1 1 calc R
H12B H 0.4338 0.6003 0.3285 0.067 Uiso 1 1 calc R
H12C H 0.5180 0.6011 0.3750 0.067 Uiso 1 1 calc R
C13 C 0.70154(13) 0.43020(13) 0.44356(12) 0.0228(5) Uani 1 1 d .
H13 H 0.7219 0.4725 0.4393 0.027 Uiso 1 1 calc R
C14 C 0.65770(12) 0.42089(12) 0.48716(11) 0.0205(5) Uani 1 1 d .
H14 H 0.6528 0.4552 0.5172 0.025 Uiso 1 1 calc R
C15 C 0.62154(12) 0.35987(12) 0.48514(11) 0.0174(4) Uani 1 1 d .
H15 H 0.5808 0.3579 0.5026 0.021 Uiso 1 1 calc R
C16 C 0.64359(11) 0.29907(12) 0.45743(11) 0.0161(4) Uani 1 1 d .
C17 C 0.62576(12) 0.23735(11) 0.47587(10) 0.0154(4) Uani 1 1 d .
C18 C 0.64698(13) 0.24557(12) 0.59913(11) 0.0200(5) Uani 1 1 d .
C19 C 0.72279(14) 0.24343(14) 0.60923(12) 0.0274(5) Uani 1 1 d .
H19 H 0.7404 0.2343 0.5716 0.033 Uiso 1 1 calc R
C20 C 0.77241(15) 0.25429(15) 0.67273(13) 0.0329(6) Uani 1 1 d .
H20 H 0.8237 0.2528 0.6783 0.040 Uiso 1 1 calc R
C21 C 0.74858(17) 0.26728(16) 0.72789(14) 0.0380(7) Uani 1 1 d .
H21 H 0.7829 0.2738 0.7718 0.046 Uiso 1 1 calc R
C22 C 0.67355(17) 0.27081(17) 0.71856(14) 0.0408(7) Uani 1 1 d .
H22 H 0.6565 0.2807 0.7564 0.049 Uiso 1 1 calc R
C23 C 0.62296(15) 0.26008(14) 0.65469(13) 0.0296(6) Uani 1 1 d .
H23 H 0.5717 0.2627 0.6492 0.035 Uiso 1 1 calc R
C24 C 0.41713(12) 0.17003(12) 0.53484(11) 0.0195(5) Uani 1 1 d .
C25 C 0.42084(13) 0.15154(13) 0.46224(12) 0.0215(5) Uani 1 1 d .
C26 C 0.44552(16) 0.08035(14) 0.45732(14) 0.0313(6) Uani 1 1 d .
H26A H 0.4583 0.0747 0.4149 0.047 Uiso 1 1 calc R
H26B H 0.4055 0.0498 0.4574 0.047 Uiso 1 1 calc R
H26C H 0.4886 0.0706 0.4965 0.047 Uiso 1 1 calc R
C27 C 0.35137(14) 0.16747(16) 0.40457(13) 0.0331(6) Uani 1 1 d .
H27A H 0.3427 0.2156 0.4028 0.050 Uiso 1 1 calc R
H27B H 0.3094 0.1446 0.4126 0.050 Uiso 1 1 calc R
H27C H 0.3572 0.1525 0.3611 0.050 Uiso 1 1 calc R
C28 C 0.39216(13) 0.11426(13) 0.57160(12) 0.0243(5) Uani 1 1 d .
H28A H 0.4272 0.0773 0.5787 0.037 Uiso 1 1 calc R
H28B H 0.3434 0.0990 0.5441 0.037 Uiso 1 1 calc R
H28C H 0.3897 0.1302 0.6159 0.037 Uiso 1 1 calc R
C29 C 0.37312(14) 0.23264(13) 0.53698(13) 0.0272(5) Uani 1 1 d .
H29A H 0.3808 0.2457 0.5846 0.041 Uiso 1 1 calc R
H29B H 0.3207 0.2240 0.5149 0.041 Uiso 1 1 calc R
H29C H 0.3895 0.2686 0.5129 0.041 Uiso 1 1 calc R
C30 C 0.63952(11) 0.17344(11) 0.44776(11) 0.0158(4) Uani 1 1 d .
C31 C 0.65795(12) 0.11664(12) 0.48948(12) 0.0198(5) Uani 1 1 d .
H31 H 0.6603 0.1198 0.5362 0.024 Uiso 1 1 calc R
C32 C 0.67269(13) 0.05648(13) 0.46427(13) 0.0249(5) Uani 1 1 d .
H32 H 0.6857 0.0192 0.4939 0.030 Uiso 1 1 calc R
C33 C 0.66874(14) 0.04985(13) 0.39564(13) 0.0259(5) Uani 1 1 d .
H33 H 0.6795 0.0085 0.3783 0.031 Uiso 1 1 calc R
C34 C 0.64879(13) 0.10480(13) 0.35329(12) 0.0235(5) Uani 1 1 d .
H34 H 0.6456 0.1010 0.3064 0.028 Uiso 1 1 calc R
C35 C 0.63346(12) 0.16500(12) 0.37837(11) 0.0192(5) Uani 1 1 d .
H35 H 0.6185 0.2016 0.3480 0.023 Uiso 1 1 calc R
C36 C 0.68637(12) 0.31199(12) 0.41057(11) 0.0195(5) Uani 1 1 d .
H36 H 0.6948 0.2769 0.3829 0.023 Uiso 1 1 calc R
C37 C 0.71450(12) 0.37405(12) 0.40582(12) 0.0211(5) Uani 1 1 d .
H37 H 0.7438 0.3800 0.3762 0.025 Uiso 1 1 calc R
B1 B 0.52526(14) 0.20485(13) 0.52138(12) 0.0172(5) Uani 1 1 d .
Rh2 Rh 0.101459(9) 0.419778(9) 0.378369(8) 0.01604(5) Uani 1 1 d .
P3 P -0.01909(3) 0.40087(3) 0.33365(3) 0.02098(13) Uani 1 1 d .
P4 P 0.11526(3) 0.48621(3) 0.29541(3) 0.02105(13) Uani 1 1 d .
O3 O -0.01737(8) 0.19667(8) 0.45557(8) 0.0198(3) Uani 1 1 d .
O4 O -0.02106(8) 0.20265(9) 0.56613(8) 0.0216(3) Uani 1 1 d .
N2 N 0.08771(10) 0.24794(10) 0.53866(9) 0.0182(4) Uani 1 1 d .
C38 C -0.06465(14) 0.37042(13) 0.39509(13) 0.0263(5) Uani 1 1 d .
H38A H -0.1153 0.3561 0.3698 0.032 Uiso 1 1 calc R
H38B H -0.0377 0.3310 0.4190 0.032 Uiso 1 1 calc R
C39 C -0.06846(17) 0.42217(15) 0.44787(15) 0.0363(6) Uani 1 1 d .
H39A H -0.0188 0.4386 0.4713 0.054 Uiso 1 1 calc R
H39B H -0.0894 0.4020 0.4812 0.054 Uiso 1 1 calc R
H39C H -0.0996 0.4593 0.4251 0.054 Uiso 1 1 calc R
C40 C -0.04792(14) 0.33763(14) 0.26663(13) 0.0305(6) Uani 1 1 d .
H40A H -0.1016 0.3305 0.2556 0.037 Uiso 1 1 calc R
H40B H -0.0380 0.3541 0.2249 0.037 Uiso 1 1 calc R
C41 C -0.00846(16) 0.27135(14) 0.28729(15) 0.0358(6) Uani 1 1 d .
H41A H 0.0448 0.2782 0.2992 0.054 Uiso 1 1 calc R
H41B H -0.0242 0.2400 0.2491 0.054 Uiso 1 1 calc R
H41C H -0.0207 0.2533 0.3268 0.054 Uiso 1 1 calc R
C42 C -0.07763(14) 0.47236(15) 0.29410(15) 0.0340(6) Uani 1 1 d .
H42A H -0.0678 0.5090 0.3279 0.041 Uiso 1 1 calc R
H42B H -0.0617 0.4878 0.2551 0.041 Uiso 1 1 calc R
C43 C -0.16108(15) 0.46110(18) 0.26839(18) 0.0466(8) Uani 1 1 d .
H43A H -0.1724 0.4259 0.2337 0.070 Uiso 1 1 calc R
H43B H -0.1856 0.5024 0.2484 0.070 Uiso 1 1 calc R
H43C H -0.1786 0.4478 0.3067 0.070 Uiso 1 1 calc R
C44 C 0.21339(14) 0.49935(13) 0.30171(13) 0.0265(5) Uani 1 1 d .
H44A H 0.2371 0.5224 0.3455 0.032 Uiso 1 1 calc R
H44B H 0.2368 0.4550 0.3046 0.032 Uiso 1 1 calc R
C45 C 0.23182(16) 0.53823(16) 0.24543(15) 0.0365(7) Uani 1 1 d .
H45A H 0.2111 0.5153 0.2017 0.055 Uiso 1 1 calc R
H45B H 0.2854 0.5414 0.2558 0.055 Uiso 1 1 calc R
H45C H 0.2108 0.5830 0.2426 0.055 Uiso 1 1 calc R
C46 C 0.08183(15) 0.57200(14) 0.29128(15) 0.0325(6) Uani 1 1 d .
H46A H 0.0999 0.5972 0.2582 0.039 Uiso 1 1 calc R
H46B H 0.0274 0.5718 0.2742 0.039 Uiso 1 1 calc R
C47 C 0.1063(2) 0.60739(16) 0.35986(18) 0.0485(8) Uani 1 1 d .
H47A H 0.0877 0.5832 0.3927 0.073 Uiso 1 1 calc R
H47B H 0.0866 0.6528 0.3546 0.073 Uiso 1 1 calc R
H47C H 0.1601 0.6090 0.3765 0.073 Uiso 1 1 calc R
C48 C 0.07659(14) 0.45929(15) 0.20635(12) 0.0294(6) Uani 1 1 d .
H48A H 0.0224 0.4564 0.1949 0.035 Uiso 1 1 calc R
H48B H 0.0882 0.4929 0.1760 0.035 Uiso 1 1 calc R
C49 C 0.10684(16) 0.39175(17) 0.19349(14) 0.0388(7) Uani 1 1 d .
H49A H 0.1582 0.3968 0.1941 0.058 Uiso 1 1 calc R
H49B H 0.0775 0.3747 0.1489 0.058 Uiso 1 1 calc R
H49C H 0.1043 0.3604 0.2292 0.058 Uiso 1 1 calc R
C50 C 0.16466(13) 0.42728(12) 0.48570(11) 0.0200(5) Uani 1 1 d .
H50 H 0.1594 0.4642 0.5126 0.024 Uiso 1 1 calc R
C51 C 0.12304(12) 0.36914(12) 0.48285(10) 0.0171(4) Uani 1 1 d .
H51 H 0.0774 0.3719 0.4923 0.021 Uiso 1 1 calc R
C52 C 0.14796(12) 0.30389(12) 0.46561(11) 0.0182(4) Uani 1 1 d .
C53 C 0.12758(12) 0.24584(12) 0.48848(11) 0.0180(4) Uani 1 1 d .
C54 C 0.12410(13) 0.27362(12) 0.60492(11) 0.0210(5) Uani 1 1 d .
C55 C 0.20029(13) 0.26982(13) 0.63282(12) 0.0239(5) Uani 1 1 d .
H55 H 0.2290 0.2507 0.6071 0.029 Uiso 1 1 calc R
C56 C 0.23433(14) 0.29382(14) 0.69806(13) 0.0290(6) Uani 1 1 d .
H56 H 0.2863 0.2909 0.7166 0.035 Uiso 1 1 calc R
C57 C 0.19368(15) 0.32194(15) 0.73667(13) 0.0313(6) Uani 1 1 d .
H57 H 0.2173 0.3376 0.7816 0.038 Uiso 1 1 calc R
C58 C 0.11780(15) 0.32682(15) 0.70852(13) 0.0315(6) Uani 1 1 d .
H58 H 0.0894 0.3464 0.7343 0.038 Uiso 1 1 calc R
C59 C 0.08333(14) 0.30347(14) 0.64342(13) 0.0272(5) Uani 1 1 d .
H59 H 0.0315 0.3077 0.6246 0.033 Uiso 1 1 calc R
C60 C -0.07633(13) 0.15252(13) 0.46012(12) 0.0232(5) Uani 1 1 d .
C61 C -0.09302(12) 0.17975(12) 0.52460(12) 0.0212(5) Uani 1 1 d .
C62 C -0.12156(14) 0.12830(14) 0.56448(13) 0.0294(6) Uani 1 1 d .
H62A H -0.0842 0.0938 0.5815 0.044 Uiso 1 1 calc R
H62B H -0.1666 0.1080 0.5346 0.044 Uiso 1 1 calc R
H62C H -0.1324 0.1499 0.6031 0.044 Uiso 1 1 calc R
C63 C -0.14363(14) 0.23998(14) 0.50929(14) 0.0294(6) Uani 1 1 d .
H63A H -0.1441 0.2609 0.5522 0.044 Uiso 1 1 calc R
H63B H -0.1936 0.2259 0.4838 0.044 Uiso 1 1 calc R
H63C H -0.1258 0.2720 0.4819 0.044 Uiso 1 1 calc R
C64 C -0.04446(17) 0.08274(14) 0.46910(17) 0.0373(7) Uani 1 1 d .
H64A H -0.0241 0.0727 0.4318 0.056 Uiso 1 1 calc R
H64B H -0.0834 0.0506 0.4685 0.056 Uiso 1 1 calc R
H64C H -0.0054 0.0798 0.5128 0.056 Uiso 1 1 calc R
C65 C -0.13918(15) 0.15865(18) 0.39481(14) 0.0403(7) Uani 1 1 d .
H65A H -0.1533 0.2055 0.3866 0.061 Uiso 1 1 calc R
H65B H -0.1813 0.1329 0.3988 0.061 Uiso 1 1 calc R
H65C H -0.1237 0.1415 0.3566 0.061 Uiso 1 1 calc R
C66 C 0.14335(12) 0.17835(12) 0.46883(12) 0.0201(5) Uani 1 1 d .
C67 C 0.16326(13) 0.12718(13) 0.51782(13) 0.0239(5) Uani 1 1 d .
H67 H 0.1670 0.1368 0.5640 0.029 Uiso 1 1 calc R
C68 C 0.17742(14) 0.06331(14) 0.50020(15) 0.0300(6) Uani 1 1 d .
H68 H 0.1913 0.0299 0.5344 0.036 Uiso 1 1 calc R
C69 C 0.17150(15) 0.04757(13) 0.43316(15) 0.0319(6) Uani 1 1 d .
H69 H 0.1814 0.0037 0.4211 0.038 Uiso 1 1 calc R
C70 C 0.15086(15) 0.09681(13) 0.38400(14) 0.0298(6) Uani 1 1 d .
H70 H 0.1463 0.0864 0.3378 0.036 Uiso 1 1 calc R
C71 C 0.13675(13) 0.16097(13) 0.40115(13) 0.0245(5) Uani 1 1 d .
H71 H 0.1223 0.1938 0.3664 0.029 Uiso 1 1 calc R
C72 C 0.19829(12) 0.30892(12) 0.42485(12) 0.0212(5) Uani 1 1 d .
H72 H 0.2097 0.2703 0.4034 0.025 Uiso 1 1 calc R
C73 C 0.22922(12) 0.36831(13) 0.41712(12) 0.0217(5) Uani 1 1 d .
H73 H 0.2621 0.3695 0.3904 0.026 Uiso 1 1 calc R
C74 C 0.21478(12) 0.42896(12) 0.44705(11) 0.0205(5) Uani 1 1 d .
H74 H 0.2382 0.4693 0.4412 0.025 Uiso 1 1 calc R
B2 B 0.01772(14) 0.21694(13) 0.52115(12) 0.0176(5) Uani 1 1 d .

loop_
_atom_site_aniso_label
_atom_site_aniso_U_11
_atom_site_aniso_U_22
_atom_site_aniso_U_33
_atom_site_aniso_U_23
_atom_site_aniso_U_13
_atom_site_aniso_U_12
Rh1 0.01877(9) 0.01763(10) 0.01383(9) 0.00126(7) 0.00367(6) -0.00063(7)
P1 0.0166(3) 0.0231(3) 0.0161(3) -0.0013(2) 0.0052(2) 0.0003(2)
P2 0.0281(3) 0.0227(3) 0.0205(3) 0.0067(2) 0.0020(2) -0.0032(3)
O1 0.0196(8) 0.0237(9) 0.0152(7) -0.0014(6) 0.0077(6) -0.0050(6)
O2 0.0173(7) 0.0274(9) 0.0154(8) 0.0014(6) 0.0062(6) -0.0036(7)
N1 0.0196(9) 0.0199(10) 0.0100(8) 0.0009(7) 0.0073(7) -0.0012(7)
C1 0.0220(11) 0.0272(14) 0.0228(12) -0.0030(10) 0.0098(9) 0.0007(10)
C2 0.0335(14) 0.0334(15) 0.0311(14) -0.0091(11) 0.0174(11) -0.0022(11)
C3 0.0211(11) 0.0237(13) 0.0197(11) -0.0005(9) 0.0068(9) 0.0005(9)
C4 0.0325(13) 0.0274(14) 0.0213(12) -0.0012(10) 0.0097(10) 0.0033(11)
C5 0.0237(12) 0.0260(13) 0.0238(12) 0.0002(10) 0.0053(9) 0.0016(10)
C6 0.0209(12) 0.0368(16) 0.0273(13) -0.0004(11) 0.0030(10) 0.0015(11)
C7 0.0385(15) 0.0403(17) 0.0184(12) 0.0058(11) 0.0045(11) -0.0089(12)
C8 0.0443(17) 0.063(2) 0.0321(15) -0.0070(14) 0.0180(13) -0.0093(16)
C9 0.0357(14) 0.0340(16) 0.0284(14) 0.0094(11) 0.0040(11) -0.0099(12)
C10 0.0423(16) 0.0306(16) 0.0352(15) 0.0060(12) 0.0005(12) -0.0086(13)
C11 0.0335(14) 0.0265(15) 0.0403(16) 0.0073(12) -0.0019(12) 0.0004(12)
C12 0.0415(17) 0.0313(17) 0.056(2) -0.0001(14) 0.0070(14) 0.0103(13)
C13 0.0192(11) 0.0238(13) 0.0215(11) 0.0008(9) 0.0004(9) -0.0067(9)
C14 0.0228(11) 0.0204(12) 0.0141(10) -0.0025(9) -0.0010(8) -0.0017(9)
C15 0.0175(10) 0.0208(12) 0.0137(10) 0.0020(8) 0.0043(8) 0.0004(9)
C16 0.0141(10) 0.0219(12) 0.0124(10) 0.0005(8) 0.0040(8) -0.0005(8)
C17 0.0178(10) 0.0202(12) 0.0098(9) 0.0010(8) 0.0064(8) 0.0014(9)
C18 0.0262(12) 0.0207(12) 0.0135(10) 0.0011(9) 0.0066(9) -0.0051(10)
C19 0.0258(12) 0.0373(15) 0.0179(11) 0.0017(10) 0.0048(9) 0.0006(11)
C20 0.0289(13) 0.0387(16) 0.0257(13) 0.0023(11) 0.0002(11) -0.0023(12)
C21 0.0449(16) 0.0443(18) 0.0195(13) -0.0039(12) 0.0018(11) -0.0175(14)
C22 0.0508(18) 0.056(2) 0.0198(13) -0.0124(13) 0.0173(12) -0.0192(15)
C23 0.0308(13) 0.0386(16) 0.0227(12) -0.0098(11) 0.0132(11) -0.0126(12)
C24 0.0158(10) 0.0246(13) 0.0187(11) 0.0007(9) 0.0061(9) -0.0021(9)
C25 0.0203(11) 0.0271(13) 0.0174(11) -0.0020(9) 0.0062(9) -0.0061(10)
C26 0.0384(14) 0.0302(15) 0.0278(13) -0.0091(11) 0.0140(11) -0.0088(12)
C27 0.0227(12) 0.0519(19) 0.0220(12) 0.0036(12) 0.0025(10) -0.0086(12)
C28 0.0240(12) 0.0287(14) 0.0220(12) 0.0003(10) 0.0094(9) -0.0071(10)
C29 0.0252(12) 0.0282(14) 0.0320(13) 0.0025(11) 0.0147(11) 0.0041(10)
C30 0.0150(10) 0.0190(12) 0.0151(10) -0.0006(8) 0.0072(8) -0.0003(8)
C31 0.0201(11) 0.0212(12) 0.0189(11) 0.0025(9) 0.0072(9) 0.0011(9)
C32 0.0262(12) 0.0184(13) 0.0308(13) 0.0033(10) 0.0097(10) 0.0011(10)
C33 0.0266(12) 0.0194(13) 0.0334(13) -0.0077(10) 0.0114(10) -0.0003(10)
C34 0.0226(11) 0.0291(14) 0.0195(11) -0.0057(10) 0.0073(9) -0.0019(10)
C35 0.0190(10) 0.0232(12) 0.0161(11) 0.0012(9) 0.0063(8) 0.0012(9)
C36 0.0208(11) 0.0236(13) 0.0165(11) 0.0019(9) 0.0092(9) 0.0001(9)
C37 0.0182(11) 0.0263(13) 0.0189(11) 0.0050(9) 0.0056(9) -0.0010(9)
B1 0.0207(12) 0.0168(13) 0.0158(12) 0.0006(9) 0.0082(10) 0.0022(10)
Rh2 0.01811(9) 0.01743(10) 0.01336(9) 0.00096(6) 0.00594(6) -0.00085(7)
P3 0.0169(3) 0.0261(3) 0.0200(3) 0.0017(2) 0.0058(2) 0.0011(2)
P4 0.0243(3) 0.0218(3) 0.0187(3) 0.0048(2) 0.0090(2) 0.0015(2)
O3 0.0193(8) 0.0248(9) 0.0156(8) -0.0010(6) 0.0058(6) -0.0040(7)
O4 0.0175(8) 0.0319(10) 0.0150(8) -0.0019(7) 0.0045(6) -0.0081(7)
N2 0.0196(9) 0.0220(10) 0.0145(9) 0.0017(7) 0.0074(7) -0.0028(8)
C38 0.0238(12) 0.0272(14) 0.0296(13) 0.0034(10) 0.0108(10) -0.0019(10)
C39 0.0400(15) 0.0390(17) 0.0383(15) -0.0016(13) 0.0246(13) 0.0018(13)
C40 0.0240(12) 0.0394(16) 0.0260(13) -0.0012(11) 0.0043(10) -0.0022(11)
C41 0.0381(15) 0.0302(15) 0.0370(15) -0.0099(12) 0.0084(12) -0.0042(12)
C42 0.0241(13) 0.0358(16) 0.0437(16) 0.0109(13) 0.0125(12) 0.0040(11)
C43 0.0237(14) 0.052(2) 0.062(2) 0.0236(16) 0.0097(14) 0.0096(13)
C44 0.0269(12) 0.0264(14) 0.0284(13) 0.0075(10) 0.0116(10) 0.0018(10)
C45 0.0313(14) 0.0399(17) 0.0430(16) 0.0159(13) 0.0186(13) 0.0005(12)
C46 0.0333(14) 0.0278(15) 0.0407(15) 0.0098(12) 0.0174(12) 0.0051(11)
C47 0.070(2) 0.0256(16) 0.058(2) -0.0023(14) 0.0309(18) 0.0027(15)
C48 0.0289(13) 0.0420(16) 0.0176(12) 0.0051(11) 0.0079(10) -0.0014(11)
C49 0.0377(15) 0.056(2) 0.0259(14) -0.0123(13) 0.0139(12) -0.0037(14)
C50 0.0241(11) 0.0221(12) 0.0126(10) -0.0024(9) 0.0036(9) -0.0031(9)
C51 0.0184(10) 0.0216(12) 0.0120(10) 0.0014(8) 0.0054(8) -0.0012(9)
C52 0.0174(10) 0.0226(12) 0.0141(10) 0.0034(9) 0.0040(8) 0.0031(9)
C53 0.0179(10) 0.0220(12) 0.0145(10) 0.0032(9) 0.0055(8) 0.0016(9)
C54 0.0235(11) 0.0235(13) 0.0155(11) 0.0035(9) 0.0050(9) -0.0043(10)
C55 0.0234(12) 0.0253(13) 0.0224(12) 0.0006(10) 0.0059(9) -0.0007(10)
C56 0.0220(12) 0.0325(15) 0.0280(13) 0.0022(11) 0.0007(10) 0.0003(11)
C57 0.0322(14) 0.0390(16) 0.0203(12) -0.0029(11) 0.0043(10) -0.0028(12)
C58 0.0312(13) 0.0414(16) 0.0237(13) -0.0070(11) 0.0109(11) -0.0033(12)
C59 0.0231(12) 0.0336(15) 0.0256(13) -0.0051(11) 0.0084(10) -0.0031(11)
C60 0.0206(11) 0.0279(14) 0.0208(11) -0.0018(10) 0.0056(9) -0.0053(10)
C61 0.0173(11) 0.0264(13) 0.0196(11) -0.0001(9) 0.0054(9) -0.0055(9)
C62 0.0235(12) 0.0371(16) 0.0265(13) 0.0068(11) 0.0061(10) -0.0099(11)
C63 0.0226(12) 0.0333(15) 0.0348(14) 0.0017(11) 0.0125(11) 0.0002(11)
C64 0.0384(15) 0.0250(15) 0.0533(18) -0.0087(13) 0.0212(14) -0.0066(12)
C65 0.0267(14) 0.067(2) 0.0232(13) -0.0053(13) 0.0011(11) -0.0134(14)
C66 0.0169(10) 0.0217(12) 0.0234(12) 0.0042(9) 0.0084(9) 0.0015(9)
C67 0.0215(11) 0.0231(13) 0.0286(13) 0.0073(10) 0.0100(10) 0.0009(10)
C68 0.0276(13) 0.0231(14) 0.0411(15) 0.0098(11) 0.0129(11) 0.0012(11)
C69 0.0294(13) 0.0185(13) 0.0491(17) -0.0003(11) 0.0137(12) -0.0002(11)
C70 0.0330(14) 0.0251(14) 0.0341(14) -0.0028(11) 0.0145(11) -0.0004(11)
C71 0.0264(12) 0.0230(13) 0.0252(12) 0.0017(10) 0.0094(10) 0.0007(10)
C72 0.0210(11) 0.0233(13) 0.0218(11) 0.0030(9) 0.0101(9) 0.0036(9)
C73 0.0189(11) 0.0275(13) 0.0205(11) 0.0043(9) 0.0085(9) -0.0009(9)
C74 0.0188(11) 0.0223(12) 0.0191(11) 0.0009(9) 0.0037(9) -0.0067(9)
B2 0.0198(12) 0.0167(13) 0.0159(12) 0.0039(9) 0.0049(10) -0.0001(10)

loop_
_atom_type_symbol
_atom_type_description
_atom_type_scat_dispersion_real
_atom_type_scat_dispersion_imag
_atom_type_scat_source
C C .0033 .0016 'International Tables Vol C Tables 4.2.6.8 and 6.1.1.4'
H H .0000 .0000 'International Tables Vol C Tables 4.2.6.8 and 6.1.1.4'
B B .0013 .0007 'International Tables Vol C Tables 4.2.6.8 and 6.1.1.4'
N N .0061 .0033 'International Tables Vol C Tables 4.2.6.8 and 6.1.1.4'
O O .0106 .0060 'International Tables Vol C Tables 4.2.6.8 and 6.1.1.4'
P P .1023 .0942 'International Tables Vol C Tables 4.2.6.8 and 6.1.1.4'
Rh Rh -1.1178 .9187 'International Tables Vol C Tables 4.2.6.8 and 6.1.1.4'

loop_
_geom_angle_atom_site_label_1
_geom_angle_atom_site_label_2
_geom_angle_atom_site_label_3
_geom_angle
C13 Rh1 C14 37.29(8)
C13 Rh1 P2 99.44(7)
C14 Rh1 P2 123.99(6)
C13 Rh1 P1 161.64(7)
C14 Rh1 P1 127.50(6)
P2 Rh1 P1 98.87(2)
C13 Rh1 C15 64.72(8)
C14 Rh1 C15 35.99(8)
P2 Rh1 C15 159.83(6)
P1 Rh1 C15 97.12(6)
C13 Rh1 C37 35.53(9)
C14 Rh1 C37 63.08(8)
P2 Rh1 C37 103.83(6)
P1 Rh1 C37 138.77(6)
C15 Rh1 C37 71.08(7)
C1 P1 C3 99.41(11)
C1 P1 C5 102.39(11)
C3 P1 C5 102.56(11)
C1 P1 Rh1 113.84(8)
C3 P1 Rh1 113.05(8)
C5 P1 Rh1 122.52(8)
C11 P2 C9 101.06(14)
C11 P2 C7 99.77(14)
C9 P2 C7 100.62(13)
C11 P2 Rh1 120.20(10)
C9 P2 Rh1 114.55(9)
C7 P2 Rh1 117.47(10)
B1 O1 C24 106.14(17)
B1 O2 C25 105.84(17)
C18 N1 B1 124.70(17)
C18 N1 C17 116.60(17)
B1 N1 C17 117.74(18)
C2 C1 P1 114.52(18)
C2 C1 H1A 108.6
P1 C1 H1A 108.6
C2 C1 H1B 108.6
P1 C1 H1B 108.6
H1A C1 H1B 107.6
C1 C2 H2A 109.5
C1 C2 H2B 109.5
H2A C2 H2B 109.5
C1 C2 H2C 109.5
H2A C2 H2C 109.5
H2B C2 H2C 109.5
C4 C3 P1 113.63(17)
C4 C3 H3A 108.8
P1 C3 H3A 108.8
C4 C3 H3B 108.8
P1 C3 H3B 108.8
H3A C3 H3B 107.7
C3 C4 H4A 109.5
C3 C4 H4B 109.5
H4A C4 H4B 109.5
C3 C4 H4C 109.5
H4A C4 H4C 109.5
H4B C4 H4C 109.5
C6 C5 P1 117.43(18)
C6 C5 H5A 107.9
P1 C5 H5A 107.9
C6 C5 H5B 107.9
P1 C5 H5B 107.9
H5A C5 H5B 107.2
C5 C6 H6A 109.5
C5 C6 H6B 109.5
H6A C6 H6B 109.5
C5 C6 H6C 109.5
H6A C6 H6C 109.5
H6B C6 H6C 109.5
C8 C7 P2 114.0(2)
C8 C7 H7A 108.8
P2 C7 H7A 108.8
C8 C7 H7B 108.8
P2 C7 H7B 108.8
H7A C7 H7B 107.7
C7 C8 H8A 109.5
C7 C8 H8B 109.5
H8A C8 H8B 109.5
C7 C8 H8C 109.5
H8A C8 H8C 109.5
H8B C8 H8C 109.5
C10 C9 P2 113.5(2)
C10 C9 H9A 108.9
P2 C9 H9A 108.9
C10 C9 H9B 108.9
P2 C9 H9B 108.9
H9A C9 H9B 107.7
C9 C10 H10A 109.5
C9 C10 H10B 109.5
H10A C10 H10B 109.5
C9 C10 H10C 109.5
H10A C10 H10C 109.5
H10B C10 H10C 109.5
C12 C11 P2 116.4(2)
C12 C11 H11A 108.2
P2 C11 H11A 108.2
C12 C11 H11B 108.2
P2 C11 H11B 108.2
H11A C11 H11B 107.3
C11 C12 H12A 109.5
C11 C12 H12B 109.5
H12A C12 H12B 109.5
C11 C12 H12C 109.5
H12A C12 H12C 109.5
H12B C12 H12C 109.5
C14 C13 C37 118.2(2)
C14 C13 Rh1 71.79(13)
C37 C13 Rh1 81.26(14)
C14 C13 H13 120.9
C37 C13 H13 120.9
Rh1 C13 H13 116.9
C15 C14 C13 118.6(2)
C15 C14 Rh1 75.91(13)
C13 C14 Rh1 70.92(13)
C15 C14 H14 120.7
C13 C14 H14 120.7
Rh1 C14 H14 123.9
C14 C15 C16 123.07(19)
C14 C15 Rh1 68.10(12)
C16 C15 Rh1 92.64(13)
C14 C15 H15 118.5
C16 C15 H15 118.5
Rh1 C15 H15 110.1
C17 C16 C36 125.3(2)
C17 C16 C15 121.61(18)
C36 C16 C15 113.1(2)
C16 C17 N1 118.11(19)
C16 C17 C30 126.58(18)
N1 C17 C30 115.03(18)
C23 C18 C19 118.0(2)
C23 C18 N1 121.7(2)
C19 C18 N1 120.3(2)
C20 C19 C18 121.2(2)
C20 C19 H19 119.4
C18 C19 H19 119.4
C21 C20 C19 120.7(3)
C21 C20 H20 119.7
C19 C20 H20 119.7
C20 C21 C22 118.9(3)
C20 C21 H21 120.6
C22 C21 H21 120.6
C21 C22 C23 121.0(2)
C21 C22 H22 119.5
C23 C22 H22 119.5
C18 C23 C22 120.2(2)
C18 C23 H23 119.9
C22 C23 H23 119.9
O1 C24 C28 109.02(19)
O1 C24 C29 106.70(19)
C28 C24 C29 109.89(19)
O1 C24 C25 101.80(16)
C28 C24 C25 114.5(2)
C29 C24 C25 114.2(2)
O2 C25 C27 108.78(19)
O2 C25 C26 106.51(19)
C27 C25 C26 111.1(2)
O2 C25 C24 102.00(17)
C27 C25 C24 114.5(2)
C26 C25 C24 113.1(2)
C25 C26 H26A 109.5
C25 C26 H26B 109.5
H26A C26 H26B 109.5
C25 C26 H26C 109.5
H26A C26 H26C 109.5
H26B C26 H26C 109.5
C25 C27 H27A 109.5
C25 C27 H27B 109.5
H27A C27 H27B 109.5
C25 C27 H27C 109.5
H27A C27 H27C 109.5
H27B C27 H27C 109.5
C24 C28 H28A 109.5
C24 C28 H28B 109.5
H28A C28 H28B 109.5
C24 C28 H28C 109.5
H28A C28 H28C 109.5
H28B C28 H28C 109.5
C24 C29 H29A 109.5
C24 C29 H29B 109.5
H29A C29 H29B 109.5
C24 C29 H29C 109.5
H29A C29 H29C 109.5
H29B C29 H29C 109.5
C35 C30 C31 116.7(2)
C35 C30 C17 122.5(2)
C31 C30 C17 120.86(19)
C32 C31 C30 121.7(2)
C32 C31 H31 119.2
C30 C31 H31 119.2
C31 C32 C33 120.6(2)
C31 C32 H32 119.7
C33 C32 H32 119.7
C34 C33 C32 118.6(2)
C34 C33 H33 120.7
C32 C33 H33 120.7
C35 C34 C33 120.8(2)
C35 C34 H34 119.6
C33 C34 H34 119.6
C34 C35 C30 121.5(2)
C34 C35 H35 119.2
C30 C35 H35 119.2
C37 C36 C16 121.1(2)
C37 C36 H36 119.5
C16 C36 H36 119.5
C36 C37 C13 122.8(2)
C36 C37 Rh1 85.21(14)
C13 C37 Rh1 63.22(12)
C36 C37 H37 118.6
C13 C37 H37 118.6
Rh1 C37 H37 123.9
O1 B1 O2 113.4(2)
O1 B1 N1 125.9(2)
O2 B1 N1 120.69(19)
C50 Rh2 C74 37.75(8)
C50 Rh2 P3 127.86(6)
C74 Rh2 P3 164.90(6)
C50 Rh2 P4 124.97(6)
C74 Rh2 P4 96.84(6)
P3 Rh2 P4 97.56(2)
C50 Rh2 C51 36.45(8)
C74 Rh2 C51 64.84(8)
P3 Rh2 C51 100.35(6)
P4 Rh2 C51 160.90(6)
C50 Rh2 C73 61.74(8)
C74 Rh2 C73 34.12(8)
P3 Rh2 C73 145.93(6)
P4 Rh2 C73 99.11(5)
C51 Rh2 C73 69.13(7)
C40 P3 C38 100.88(12)
C40 P3 C42 101.82(14)
C38 P3 C42 102.27(12)
C40 P3 Rh2 117.65(9)
C38 P3 Rh2 114.51(9)
C42 P3 Rh2 117.21(9)
C46 P4 C48 101.67(13)
C46 P4 C44 101.46(12)
C48 P4 C44 101.75(12)
C46 P4 Rh2 118.45(9)
C48 P4 Rh2 118.58(9)
C44 P4 Rh2 112.33(8)
B2 O3 C60 105.88(17)
B2 O4 C61 105.95(17)
B2 N2 C54 123.40(18)
B2 N2 C53 117.46(19)
C54 N2 C53 118.71(18)
C39 C38 P3 113.35(18)
C39 C38 H38A 108.9
P3 C38 H38A 108.9
C39 C38 H38B 108.9
P3 C38 H38B 108.9
H38A C38 H38B 107.7
C38 C39 H39A 109.5
C38 C39 H39B 109.5
H39A C39 H39B 109.5
C38 C39 H39C 109.5
H39A C39 H39C 109.5
H39B C39 H39C 109.5
C41 C40 P3 112.73(18)
C41 C40 H40A 109.0
P3 C40 H40A 109.0
C41 C40 H40B 109.0
P3 C40 H40B 109.0
H40A C40 H40B 107.8
C40 C41 H41A 109.5
C40 C41 H41B 109.5
H41A C41 H41B 109.5
C40 C41 H41C 109.5
H41A C41 H41C 109.5
H41B C41 H41C 109.5
C43 C42 P3 117.5(2)
C43 C42 H42A 107.9
P3 C42 H42A 107.9
C43 C42 H42B 107.9
P3 C42 H42B 107.9
H42A C42 H42B 107.2
C42 C43 H43A 109.5
C42 C43 H43B 109.5
H43A C43 H43B 109.5
C42 C43 H43C 109.5
H43A C43 H43C 109.5
H43B C43 H43C 109.5
C45 C44 P4 118.70(19)
C45 C44 H44A 107.6
P4 C44 H44A 107.6
C45 C44 H44B 107.6
P4 C44 H44B 107.6
H44A C44 H44B 107.1
C44 C45 H45A 109.5
C44 C45 H45B 109.5
H45A C45 H45B 109.5
C44 C45 H45C 109.5
H45A C45 H45C 109.5
H45B C45 H45C 109.5
C47 C46 P4 113.1(2)
C47 C46 H46A 109.0
P4 C46 H46A 109.0
C47 C46 H46B 109.0
P4 C46 H46B 109.0
H46A C46 H46B 107.8
C46 C47 H47A 109.5
C46 C47 H47B 109.5
H47A C47 H47B 109.5
C46 C47 H47C 109.5
H47A C47 H47C 109.5
H47B C47 H47C 109.5
C49 C48 P4 112.06(18)
C49 C48 H48A 109.2
P4 C48 H48A 109.2
C49 C48 H48B 109.2
P4 C48 H48B 109.2
H48A C48 H48B 107.9
C48 C49 H49A 109.5
C48 C49 H49B 109.5
H49A C49 H49B 109.5
C48 C49 H49C 109.5
H49A C49 H49C 109.5
H49B C49 H49C 109.5
C51 C50 C74 117.8(2)
C51 C50 Rh2 76.56(13)
C74 C50 Rh2 72.15(13)
C51 C50 H50 121.1
C74 C50 H50 121.1
Rh2 C50 H50 121.4
C50 C51 C52 122.1(2)
C50 C51 Rh2 66.99(12)
C52 C51 Rh2 98.56(13)
C50 C51 H51 119.0
C52 C51 H51 119.0
Rh2 C51 H51 104.5
C53 C52 C72 124.5(2)
C53 C52 C51 122.30(19)
C72 C52 C51 113.1(2)
C52 C53 N2 119.1(2)
C52 C53 C66 126.38(19)
N2 C53 C66 114.52(19)
C55 C54 C59 118.6(2)
C55 C54 N2 121.2(2)
C59 C54 N2 120.1(2)
C56 C55 C54 120.2(2)
C56 C55 H55 119.9
C54 C55 H55 119.9
C55 C56 C57 121.1(2)
C55 C56 H56 119.5
C57 C56 H56 119.5
C56 C57 C58 118.8(2)
C56 C57 H57 120.6
C58 C57 H57 120.6
C59 C58 C57 120.6(2)
C59 C58 H58 119.7
C57 C58 H58 119.7
C58 C59 C54 120.6(2)
C58 C59 H59 119.7
C54 C59 H59 119.7
O3 C60 C65 108.3(2)
O3 C60 C64 106.40(19)
C65 C60 C64 111.4(2)
O3 C60 C61 101.64(18)
C65 C60 C61 114.7(2)
C64 C60 C61 113.6(2)
O4 C61 C62 109.11(19)
O4 C61 C63 107.2(2)
C62 C61 C63 110.2(2)
O4 C61 C60 102.22(17)
C62 C61 C60 114.8(2)
C63 C61 C60 112.7(2)
C61 C62 H62A 109.5
C61 C62 H62B 109.5
H62A C62 H62B 109.5
C61 C62 H62C 109.5
H62A C62 H62C 109.5
H62B C62 H62C 109.5
C61 C63 H63A 109.5
C61 C63 H63B 109.5
H63A C63 H63B 109.5
C61 C63 H63C 109.5
H63A C63 H63C 109.5
H63B C63 H63C 109.5
C60 C64 H64A 109.5
C60 C64 H64B 109.5
H64A C64 H64B 109.5
C60 C64 H64C 109.5
H64A C64 H64C 109.5
H64B C64 H64C 109.5
C60 C65 H65A 109.5
C60 C65 H65B 109.5
H65A C65 H65B 109.5
C60 C65 H65C 109.5
H65A C65 H65C 109.5
H65B C65 H65C 109.5
C71 C66 C67 116.8(2)
C71 C66 C53 122.5(2)
C67 C66 C53 120.7(2)
C68 C67 C66 121.5(2)
C68 C67 H67 119.3
C66 C67 H67 119.3
C67 C68 C69 120.6(2)
C67 C68 H68 119.7
C69 C68 H68 119.7
C68 C69 C70 118.9(2)
C68 C69 H69 120.6
C70 C69 H69 120.6
C71 C70 C69 121.0(2)
C71 C70 H70 119.5
C69 C70 H70 119.5
C70 C71 C66 121.2(2)
C70 C71 H71 119.4
C66 C71 H71 119.4
C73 C72 C52 120.8(2)
C73 C72 H72 119.6
C52 C72 H72 119.6
C72 C73 C74 123.4(2)
C72 C73 Rh2 89.17(14)
C74 C73 Rh2 59.78(12)
C72 C73 H73 118.3
C74 C73 H73 118.3
Rh2 C73 H73 123.1
C50 C74 C73 118.1(2)
C50 C74 Rh2 70.10(13)
C73 C74 Rh2 86.10(14)
C50 C74 H74 120.9
C73 C74 H74 120.9
Rh2 C74 H74 113.4
O3 B2 O4 113.3(2)
O3 B2 N2 121.42(19)
O4 B2 N2 125.2(2)

loop_
_geom_bond_atom_site_label_1
_geom_bond_atom_site_label_2
_geom_bond_distance
Rh1 C13 2.201(2)
Rh1 C14 2.212(2)
Rh1 P2 2.2299(6)
Rh1 P1 2.2477(6)
Rh1 C15 2.312(2)
Rh1 C37 2.437(2)
P1 C1 1.830(2)
P1 C3 1.838(3)
P1 C5 1.843(3)
P2 C11 1.840(3)
P2 C9 1.847(3)
P2 C7 1.851(3)
O1 B1 1.378(3)
O1 C24 1.463(3)
O2 B1 1.378(3)
O2 C25 1.458(3)
N1 C18 1.424(3)
N1 B1 1.423(3)
N1 C17 1.452(2)
C1 C2 1.527(3)
C1 H1A 0.9900
C1 H1B 0.9900
C2 H2A 0.9800
C2 H2B 0.9800
C2 H2C 0.9800
C3 C4 1.519(3)
C3 H3A 0.9900
C3 H3B 0.9900
C4 H4A 0.9800
C4 H4B 0.9800
C4 H4C 0.9800
C5 C6 1.525(3)
C5 H5A 0.9900
C5 H5B 0.9900
C6 H6A 0.9800
C6 H6B 0.9800
C6 H6C 0.9800
C7 C8 1.517(4)
C7 H7A 0.9900
C7 H7B 0.9900
C8 H8A 0.9800
C8 H8B 0.9800
C8 H8C 0.9800
C9 C10 1.532(4)
C9 H9A 0.9900
C9 H9B 0.9900
C10 H10A 0.9800
C10 H10B 0.9800
C10 H10C 0.9800
C11 C12 1.518(4)
C11 H11A 0.9900
C11 H11B 0.9900
C12 H12A 0.9800
C12 H12B 0.9800
C12 H12C 0.9800
C13 C14 1.411(3)
C13 C37 1.432(4)
C13 H13 0.9500
C14 C15 1.401(3)
C14 H14 0.9500
C15 C16 1.463(3)
C15 H15 0.9500
C16 C17 1.370(3)
C16 C36 1.461(3)
C17 C30 1.464(3)
C18 C23 1.384(3)
C18 C19 1.397(3)
C19 C20 1.377(4)
C19 H19 0.9500
C20 C21 1.368(4)
C20 H20 0.9500
C21 C22 1.386(4)
C21 H21 0.9500
C22 C23 1.390(4)
C22 H22 0.9500
C23 H23 0.9500
C24 C28 1.507(3)
C24 C29 1.520(3)
C24 C25 1.560(3)
C25 C27 1.520(3)
C25 C26 1.519(4)
C26 H26A 0.9800
C26 H26B 0.9800
C26 H26C 0.9800
C27 H27A 0.9800
C27 H27B 0.9800
C27 H27C 0.9800
C28 H28A 0.9800
C28 H28B 0.9800
C28 H28C 0.9800
C29 H29A 0.9800
C29 H29B 0.9800
C29 H29C 0.9800
C30 C35 1.406(3)
C30 C31 1.407(3)
C31 C32 1.377(3)
C31 H31 0.9500
C32 C33 1.396(4)
C32 H32 0.9500
C33 C34 1.386(4)
C33 H33 0.9500
C34 C35 1.381(3)
C34 H34 0.9500
C35 H35 0.9500
C36 C37 1.373(3)
C36 H36 0.9500
C37 H37 0.9500
Rh2 C50 2.175(2)
Rh2 C74 2.201(2)
Rh2 P3 2.2340(6)
Rh2 P4 2.2427(6)
Rh2 C51 2.298(2)
Rh2 C73 2.542(2)
P3 C40 1.832(3)
P3 C38 1.840(2)
P3 C42 1.849(3)
P4 C46 1.831(3)
P4 C48 1.835(3)
P4 C44 1.854(2)
O3 B2 1.372(3)
O3 C60 1.457(3)
O4 B2 1.378(3)
O4 C61 1.454(3)
N2 B2 1.417(3)
N2 C54 1.425(3)
N2 C53 1.455(3)
C38 C39 1.520(4)
C38 H38A 0.9900
C38 H38B 0.9900
C39 H39A 0.9800
C39 H39B 0.9800
C39 H39C 0.9800
C40 C41 1.525(4)
C40 H40A 0.9900
C40 H40B 0.9900
C41 H41A 0.9800
C41 H41B 0.9800
C41 H41C 0.9800
C42 C43 1.534(4)
C42 H42A 0.9900
C42 H42B 0.9900
C43 H43A 0.9800
C43 H43B 0.9800
C43 H43C 0.9800
C44 C45 1.522(3)
C44 H44A 0.9900
C44 H44B 0.9900
C45 H45A 0.9800
C45 H45B 0.9800
C45 H45C 0.9800
C46 C47 1.520(4)
C46 H46A 0.9900
C46 H46B 0.9900
C47 H47A 0.9800
C47 H47B 0.9800
C47 H47C 0.9800
C48 C49 1.529(4)
C48 H48A 0.9900
C48 H48B 0.9900
C49 H49A 0.9800
C49 H49B 0.9800
C49 H49C 0.9800
C50 C51 1.403(3)
C50 C74 1.416(3)
C50 H50 0.9500
C51 C52 1.474(3)
C51 H51 0.9500
C52 C53 1.358(3)
C52 C72 1.456(3)
C53 C66 1.472(3)
C54 C55 1.393(3)
C54 C59 1.401(3)
C55 C56 1.387(4)
C55 H55 0.9500
C56 C57 1.386(4)
C56 H56 0.9500
C57 C58 1.389(4)
C57 H57 0.9500
C58 C59 1.382(4)
C58 H58 0.9500
C59 H59 0.9500
C60 C65 1.509(4)
C60 C64 1.517(4)
C60 C61 1.553(3)
C61 C62 1.519(3)
C61 C63 1.520(4)
C62 H62A 0.9800
C62 H62B 0.9800
C62 H62C 0.9800
C63 H63A 0.9800
C63 H63B 0.9800
C63 H63C 0.9800
C64 H64A 0.9800
C64 H64B 0.9800
C64 H64C 0.9800
C65 H65A 0.9800
C65 H65B 0.9800
C65 H65C 0.9800
C66 C71 1.402(3)
C66 C67 1.408(3)
C67 C68 1.382(4)
C67 H67 0.9500
C68 C69 1.384(4)
C68 H68 0.9500
C69 C70 1.383(4)
C69 H69 0.9500
C70 C71 1.385(4)
C70 H70 0.9500
C71 H71 0.9500
C72 C73 1.362(3)
C72 H72 0.9500
C73 C74 1.429(3)
C73 H73 0.9500
C74 H74 0.9500
